data_9011476
loop_
_publ_author_name
'Sugiyama, K.'
'Takeuchi, Y.'

_publ_section_title
;Unusual thermal expansion of a B-O-bond in the structure of danburite
 CaB2Si2O8 Locality: Toroku mine, Miyazaki Prefecture, Japan Note: AnisoB's
 from ICSD Note: x(B) corrected to match reported bond lengths Sample: T = 817
 C
;
_journal_name_full 'Zeitschrift fur Kristallographie'
_journal_page_first 293
_journal_page_last 304
_journal_volume 173
_journal_year 1985
_chemical_compound_source 'Toroku mine, Miyazaki Prefecture, Japan'
_chemical_formula_sum 'B2 Ca O8 Si2'
_chemical_name_mineral Danburite
_space_group_IT_number 62
_symmetry_space_group_name_Hall '-P 2c 2n'
_symmetry_space_group_name_H-M 'P n a m'
_cell_angle_alpha 90
_cell_angle_beta 90
_cell_angle_gamma 90
_cell_length_a 8.092
_cell_length_b 8.796
_cell_length_c 7.7768
_cell_formula_units_Z 4
_cell_volume 553.531
_database_code_amcsd 0010950
_diffrn_ambient_temperature 1090.15
_exptl_crystal_density_diffrn 2.950
_cod_original_formula_sum 'Ca B2 Si2 O8'
_cod_database_code 9011476

loop_
_space_group_symop_operation_xyz
x,y,z
x,y,1/2-z
-x,-y,1/2+z
1/2-x,1/2+y,1/2+z
1/2+x,1/2-y,1/2-z
1/2+x,1/2-y,z
1/2-x,1/2+y,-z
-x,-y,-z

loop_
_atom_site_aniso_label
_atom_site_aniso_U_11
_atom_site_aniso_U_22
_atom_site_aniso_U_33
_atom_site_aniso_U_12
_atom_site_aniso_U_13
_atom_site_aniso_U_23
Ca 0.03052 0.02430 0.02604 -0.00108 0.00000 0.00000
B 0.01725 0.01725 0.01471 -0.00072 0.00032 0.00035
Si 0.01526 0.01231 0.01256 -0.00050 0.00022 -0.00069
O1 0.02787 0.01881 0.03401 0.00901 -0.00701 -0.00451
O2 0.02587 0.01607 0.02666 -0.00541 -0.00956 0.00139
O3 0.02024 0.02548 0.01869 0.00577 0.00446 0.00277
O4 0.03417 0.03567 0.01226 0.00757 0.00000 0.00000
O5 0.02057 0.04586 0.01164 0.00685 0.00000 0.00000

loop_
_atom_site_label
_atom_site_fract_x
_atom_site_fract_y
_atom_site_fract_z
_atom_site_U_iso_or_equiv
Ca 0.38890 0.07680 0.25000 0.02694
B 0.26140 0.41910 0.42000 0.01649
Si 0.05545 0.19272 -0.05656 0.01339
O1 0.19420 0.06810 -0.00550 0.02695
O2 0.12790 0.36420 -0.04100 0.02282
O3 0.40310 0.31500 0.07680 0.02158
O4 0.51080 0.66780 0.25000 0.02742
O5 0.18780 0.42560 0.25000 0.02601

loop_
_cod_related_entry_id
_cod_related_entry_database
_cod_related_entry_code
1 AMCSD 0010950
